data_7018331
loop_
_publ_author_name
'Hamidi, Shima'
'Deacon, Glen B.'
'Junk, Peter C.'
'Neumann, Paul'

_publ_section_title
;
 Direct reaction of iodine-activated lanthanoid metals with
 2,6-diisopropylphenol.
;
_journal_issue 12
_journal_name_full 'Dalton transactions (Cambridge, England : 2003)'
_journal_page_first 3541
_journal_page_last 3552
_journal_paper_doi 10.1039/c2dt11752e
_journal_volume 41
_journal_year 2012
_chemical_formula_moiety 'C56 H91 Eu O8'
_chemical_formula_sum 'C56 H91 Eu O8'
_chemical_formula_weight 1044.25
_chemical_name_systematic
;
?
;
_space_group_IT_number 60
_symmetry_space_group_name_Hall '-P 2n 2ab'
_symmetry_space_group_name_H-M 'P b c n'
_atom_sites_solution_hydrogens geom
_atom_sites_solution_primary direct
_atom_sites_solution_secondary difmap
_audit_creation_method 'CrysAlisPro, Oxford Diffraction Ltd.,'
_cell_angle_alpha 90.00
_cell_angle_beta 90.00
_cell_angle_gamma 90.00
_cell_formula_units_Z 8
_cell_length_a 25.0773(4)
_cell_length_b 22.1250(3)
_cell_length_c 19.9043(3)
_cell_measurement_reflns_used 22711
_cell_measurement_temperature 123(2)
_cell_measurement_theta_max 32.3141
_cell_measurement_theta_min 1.9157
_cell_volume 11043.6(3)
_computing_cell_refinement 'CrysAlisPro, Oxford Diffraction Ltd.,'
_computing_data_collection 'CrysAlisPro, Oxford Diffraction Ltd.,'
_computing_data_reduction 'CrysAlisPro, Oxford Diffraction Ltd.,'
_computing_structure_refinement 'SHELXL-97 (Sheldrick, 1997)'
_computing_structure_solution 'SHELXS-97 (Sheldrick, 1990)'
_diffrn_ambient_temperature 123(2)
_diffrn_measured_fraction_theta_full 1.000
_diffrn_measured_fraction_theta_max 1.000
_diffrn_measurement_method '\w scans'
_diffrn_radiation_monochromator graphite
_diffrn_radiation_source 'fine-focus sealed tube'
_diffrn_radiation_type MoK\a
_diffrn_radiation_wavelength 0.71070
_diffrn_reflns_av_R_equivalents 0.0308
_diffrn_reflns_av_sigmaI/netI 0.0257
_diffrn_reflns_limit_h_max 32
_diffrn_reflns_limit_h_min -32
_diffrn_reflns_limit_k_max 28
_diffrn_reflns_limit_k_min -28
_diffrn_reflns_limit_l_max 18
_diffrn_reflns_limit_l_min -25
_diffrn_reflns_number 59568
_diffrn_reflns_theta_full 27.50
_diffrn_reflns_theta_max 27.50
_diffrn_reflns_theta_min 2.11
_exptl_absorpt_coefficient_mu 1.185
_exptl_absorpt_correction_T_max 0.7560
_exptl_absorpt_correction_T_min 0.7560
_exptl_absorpt_correction_type multi-scan
_exptl_crystal_colour orange
_exptl_crystal_density_diffrn 1.256
_exptl_crystal_density_method 'not measured'
_exptl_crystal_description block
_exptl_crystal_F_000 4432
_exptl_crystal_size_max 0.25
_exptl_crystal_size_mid 0.25
_exptl_crystal_size_min 0.25
_refine_diff_density_max 1.780
_refine_diff_density_min -1.117
_refine_diff_density_rms 0.104
_refine_ls_extinction_method none
_refine_ls_goodness_of_fit_ref 1.146
_refine_ls_hydrogen_treatment constr
_refine_ls_matrix_type full
_refine_ls_number_parameters 566
_refine_ls_number_reflns 12690
_refine_ls_number_restraints 15
_refine_ls_restrained_S_all 1.147
_refine_ls_R_factor_all 0.0697
_refine_ls_R_factor_gt 0.0479
_refine_ls_shift/su_max 0.049
_refine_ls_shift/su_mean 0.001
_refine_ls_structure_factor_coef Fsqd
_refine_ls_weighting_details 'calc w=1/[\s^2^(Fo^2^)+(0.0437P)^2^+42.2764P] where P=(Fo^2^+2Fc^2^)/3'
_refine_ls_weighting_scheme calc
_refine_ls_wR_factor_gt 0.1138
_refine_ls_wR_factor_ref 0.1308
_reflns_number_gt 9806
_reflns_number_total 12690
_reflns_threshold_expression >2sigma(I)
_cod_data_source_file c2dt11752e.txt
_cod_data_source_block ortro
_cod_database_code 7018331
_reflns_odcompleteness_completeness 99.93
_reflns_odcompleteness_theta 29.97
_reflns_odcompleteness_iscentric 1
_chemical_oxdiff_formula 'C20 H20 Eu1 O3'

loop_
_symmetry_equiv_pos_as_xyz
'x, y, z'
'-x+1/2, -y+1/2, z+1/2'
'x+1/2, -y+1/2, -z'
'-x, y, -z+1/2'
'-x, -y, -z'
'x-1/2, y-1/2, -z-1/2'
'-x-1/2, y-1/2, z'
'x, -y, z-1/2'

loop_
_atom_site_label
_atom_site_type_symbol
_atom_site_fract_x
_atom_site_fract_y
_atom_site_fract_z
_atom_site_U_iso_or_equiv
_atom_site_adp_type
_atom_site_occupancy
_atom_site_symmetry_multiplicity
_atom_site_calc_flag
_atom_site_refinement_flags
_atom_site_disorder_assembly
_atom_site_disorder_group
Eu1 Eu 0.198621(8) 0.401345(8) 0.261690(10) 0.02117(7) Uani 1 1 d . . .
O2 O 0.20108(12) 0.30396(13) 0.25602(16) 0.0299(7) Uani 1 1 d . . .
O3 O 0.27492(12) 0.42681(14) 0.22048(15) 0.0285(6) Uani 1 1 d . . .
O6 O 0.11780(12) 0.39574(14) 0.33512(16) 0.0330(7) Uani 1 1 d . . .
O1 O 0.14328(12) 0.42438(13) 0.18253(15) 0.0290(6) Uani 1 1 d . . .
C13 C 0.19830(17) 0.24672(19) 0.2340(2) 0.0291(9) Uani 1 1 d . . .
C18 C 0.15997(18) 0.20732(19) 0.2617(3) 0.0331(9) Uani 1 1 d . . .
O4 O 0.19285(12) 0.50709(13) 0.30749(16) 0.0302(7) Uani 1 1 d . . .
C2 C 0.11248(17) 0.3845(2) 0.0780(2) 0.0299(9) Uani 1 1 d . . .
C17 C 0.1560(2) 0.1486(2) 0.2353(3) 0.0411(11) Uani 1 1 d . . .
H17 H 0.1300 0.1217 0.2529 0.049 Uiso 1 1 calc R . .
C48 C 0.1134(2) 0.3805(3) 0.4060(3) 0.0443(12) Uani 1 1 d . . .
H48A H 0.1255 0.4148 0.4343 0.053 Uiso 1 1 calc R . .
H48B H 0.1355 0.3447 0.4167 0.053 Uiso 1 1 calc R . .
O5 O 0.23712(15) 0.38298(17) 0.37471(17) 0.0449(9) Uani 1 1 d . . .
C3 C 0.08669(17) 0.3948(2) 0.0172(2) 0.0346(10) Uani 1 1 d . . .
H3 H 0.0827 0.3624 -0.0136 0.041 Uiso 1 1 calc R . .
C14 C 0.23321(18) 0.22647(19) 0.1836(2) 0.0323(10) Uani 1 1 d . . .
C6 C 0.09826(17) 0.49100(19) 0.1068(2) 0.0298(9) Uani 1 1 d . . .
C4 C 0.06675(18) 0.4508(2) 0.0006(2) 0.0392(12) Uani 1 1 d . . .
H4 H 0.0490 0.4569 -0.0410 0.047 Uiso 1 1 calc R . .
C11 C 0.10362(19) 0.5429(2) 0.1558(3) 0.0377(11) Uani 1 1 d . . .
H11 H 0.1297 0.5305 0.1912 0.045 Uiso 1 1 calc R . .
C5 C 0.07288(17) 0.4981(2) 0.0451(2) 0.0360(11) Uani 1 1 d . . .
H5 H 0.0593 0.5367 0.0333 0.043 Uiso 1 1 calc R . .
C1 C 0.11872(16) 0.43318(19) 0.1236(2) 0.0263(9) Uani 1 1 d . . .
C8 C 0.1314(2) 0.3224(2) 0.0980(2) 0.0366(11) Uani 1 1 d . . .
H8 H 0.1624 0.3277 0.1290 0.044 Uiso 1 1 calc R . .
C38 C 0.1609(2) 0.6029(2) 0.3416(3) 0.0474(13) Uani 1 1 d . . .
H38A H 0.1534 0.6249 0.3838 0.057 Uiso 1 1 calc R . .
H38B H 0.1375 0.6188 0.3056 0.057 Uiso 1 1 calc R . .
C40 C 0.2274(2) 0.5538(2) 0.2792(3) 0.0390(11) Uani 1 1 d . . .
H40A H 0.2174 0.5625 0.2321 0.047 Uiso 1 1 calc R . .
H40B H 0.2652 0.5408 0.2804 0.047 Uiso 1 1 calc R . .
C39 C 0.2192(2) 0.6083(2) 0.3222(3) 0.0435(12) Uani 1 1 d . . .
H39A H 0.2261 0.6460 0.2968 0.052 Uiso 1 1 calc R . .
H39B H 0.2426 0.6073 0.3623 0.052 Uiso 1 1 calc R . .
C16 C 0.1890(2) 0.1292(2) 0.1844(3) 0.0417(12) Uani 1 1 d . . .
H16 H 0.1852 0.0896 0.1665 0.050 Uiso 1 1 calc R . .
C45 C 0.06474(18) 0.4004(2) 0.3076(3) 0.0432(12) Uani 1 1 d . . .
H45A H 0.0557 0.3638 0.2814 0.052 Uiso 1 1 calc R . .
H45B H 0.0618 0.4362 0.2779 0.052 Uiso 1 1 calc R . .
C12 C 0.1248(3) 0.6006(2) 0.1229(3) 0.0543(15) Uani 1 1 d . . .
H12A H 0.0977 0.6171 0.0926 0.081 Uiso 1 1 calc R . .
H12B H 0.1571 0.5911 0.0972 0.081 Uiso 1 1 calc R . .
H12C H 0.1333 0.6304 0.1577 0.081 Uiso 1 1 calc R . .
C15 C 0.2276(2) 0.1677(2) 0.1593(3) 0.0391(11) Uani 1 1 d . . .
H15 H 0.2507 0.1539 0.1248 0.047 Uiso 1 1 calc R . .
C23 C 0.1240(2) 0.2267(2) 0.3189(3) 0.0413(12) Uani 1 1 d . . .
H23 H 0.1274 0.2715 0.3234 0.050 Uiso 1 1 calc R . .
C37 C 0.1531(2) 0.5357(2) 0.3505(3) 0.0433(12) Uani 1 1 d . . .
H37A H 0.1586 0.5240 0.3980 0.052 Uiso 1 1 calc R . .
H37B H 0.1167 0.5236 0.3368 0.052 Uiso 1 1 calc R . .
C47 C 0.0549(2) 0.3673(3) 0.4183(3) 0.0507(14) Uani 1 1 d . . .
H47A H 0.0466 0.3241 0.4105 0.061 Uiso 1 1 calc R . .
H47B H 0.0441 0.3785 0.4645 0.061 Uiso 1 1 calc R . .
C7 C 0.1501(2) 0.2834(3) 0.0394(3) 0.0563(16) Uani 1 1 d . . .
H7A H 0.1197 0.2741 0.0102 0.084 Uiso 1 1 calc R . .
H7B H 0.1653 0.2457 0.0567 0.084 Uiso 1 1 calc R . .
H7C H 0.1772 0.3053 0.0137 0.084 Uiso 1 1 calc R . .
C46 C 0.0286(2) 0.4067(3) 0.3674(4) 0.0595(17) Uani 1 1 d . . .
H46A H 0.0268 0.4491 0.3829 0.071 Uiso 1 1 calc R . .
H46B H -0.0079 0.3922 0.3570 0.071 Uiso 1 1 calc R . .
C35 C 0.2616(2) 0.4314(2) 0.0799(2) 0.0395(11) Uani 1 1 d . . .
H35 H 0.2371 0.4045 0.1059 0.047 Uiso 1 1 calc R . .
C20 C 0.2773(2) 0.2682(2) 0.1588(3) 0.0382(11) Uani 1 1 d . . .
H20 H 0.2619 0.3098 0.1565 0.046 Uiso 1 1 calc R . .
C21 C 0.3223(2) 0.2701(2) 0.2106(3) 0.0438(12) Uani 1 1 d . . .
H21A H 0.3371 0.2295 0.2164 0.066 Uiso 1 1 calc R . .
H21B H 0.3082 0.2846 0.2537 0.066 Uiso 1 1 calc R . .
H21C H 0.3504 0.2976 0.1951 0.066 Uiso 1 1 calc R . .
C25 C 0.31945(19) 0.4281(2) 0.1836(3) 0.0357(11) Uani 1 1 d . . .
C9 C 0.0877(2) 0.2891(2) 0.1370(3) 0.0494(13) Uani 1 1 d . . .
H9A H 0.0778 0.3128 0.1767 0.074 Uiso 1 1 calc R . .
H9B H 0.1010 0.2494 0.1512 0.074 Uiso 1 1 calc R . .
H9C H 0.0564 0.2838 0.1082 0.074 Uiso 1 1 calc R . .
C30 C 0.3694(2) 0.4279(3) 0.2148(3) 0.0500(14) Uani 1 1 d . . .
C32 C 0.3743(2) 0.4285(2) 0.2905(3) 0.0474(13) Uani 1 1 d . . .
H32 H 0.3397 0.4134 0.3090 0.057 Uiso 1 1 calc R . .
C34 C 0.2399(2) 0.4959(2) 0.0848(3) 0.0415(11) Uani 1 1 d . . .
H34A H 0.2370 0.5075 0.1322 0.062 Uiso 1 1 calc R . .
H34B H 0.2047 0.4978 0.0637 0.062 Uiso 1 1 calc R . .
H34C H 0.2642 0.5237 0.0617 0.062 Uiso 1 1 calc R . .
C26 C 0.3157(2) 0.4281(3) 0.1125(3) 0.0473(13) Uani 1 1 d . . .
C41 C 0.2602(3) 0.4279(3) 0.4191(3) 0.071(2) Uani 1 1 d . . .
H41A H 0.2333 0.4433 0.4513 0.085 Uiso 1 1 calc R . .
H41B H 0.2749 0.4623 0.3932 0.085 Uiso 1 1 calc R . .
C22 C 0.0649(2) 0.2129(3) 0.3056(4) 0.0574(16) Uani 1 1 d . . .
H22A H 0.0532 0.2344 0.2652 0.086 Uiso 1 1 calc R . .
H22B H 0.0436 0.2263 0.3441 0.086 Uiso 1 1 calc R . .
H22C H 0.0602 0.1693 0.2992 0.086 Uiso 1 1 calc R . .
C10 C 0.0509(2) 0.5556(3) 0.1902(3) 0.0542(15) Uani 1 1 d . . .
H10A H 0.0247 0.5689 0.1568 0.081 Uiso 1 1 calc R . .
H10B H 0.0558 0.5875 0.2239 0.081 Uiso 1 1 calc R . .
H10C H 0.0381 0.5188 0.2122 0.081 Uiso 1 1 calc R . .
C24 C 0.1420(3) 0.1989(3) 0.3852(3) 0.0641(17) Uani 1 1 d . . .
H24A H 0.1361 0.1551 0.3840 0.096 Uiso 1 1 calc R . .
H24B H 0.1214 0.2165 0.4222 0.096 Uiso 1 1 calc R . .
H24C H 0.1800 0.2071 0.3921 0.096 Uiso 1 1 calc R . .
C19 C 0.2985(2) 0.2533(2) 0.0888(3) 0.0477(13) Uani 1 1 d . . .
H19A H 0.3156 0.2135 0.0894 0.072 Uiso 1 1 calc R . .
H19B H 0.3246 0.2840 0.0753 0.072 Uiso 1 1 calc R . .
H19C H 0.2689 0.2530 0.0566 0.072 Uiso 1 1 calc R . .
C42 C 0.3050(3) 0.3931(5) 0.4559(4) 0.097(4) Uani 1 1 d . . .
H42A H 0.3398 0.4134 0.4495 0.117 Uiso 1 1 calc R . .
H42B H 0.2974 0.3905 0.5046 0.117 Uiso 1 1 calc R . .
C33 C 0.4181(3) 0.3865(3) 0.3167(4) 0.071(2) Uani 1 1 d . . .
H33A H 0.4531 0.4029 0.3047 0.107 Uiso 1 1 calc R . .
H33B H 0.4139 0.3463 0.2966 0.107 Uiso 1 1 calc R . .
H33C H 0.4154 0.3832 0.3657 0.107 Uiso 1 1 calc R . .
C43 C 0.3057(3) 0.3309(4) 0.4248(4) 0.084(3) Uani 1 1 d . . .
H43A H 0.3323 0.3286 0.3882 0.101 Uiso 1 1 calc R . .
H43B H 0.3142 0.2998 0.4589 0.101 Uiso 1 1 calc R . .
C27 C 0.3622(3) 0.4268(4) 0.0752(4) 0.076(2) Uani 1 1 d . . .
H27 H 0.3599 0.4265 0.0276 0.091 Uiso 1 1 calc R . .
C44 C 0.2521(3) 0.3227(3) 0.3990(4) 0.078(2) Uani 1 1 d . . .
H44A H 0.2276 0.3089 0.4348 0.093 Uiso 1 1 calc R . .
H44B H 0.2517 0.2929 0.3619 0.093 Uiso 1 1 calc R . .
C36 C 0.2601(3) 0.4105(3) 0.0059(3) 0.0587(17) Uani 1 1 d . . .
H36A H 0.2827 0.4371 -0.0213 0.088 Uiso 1 1 calc R . .
H36B H 0.2234 0.4122 -0.0107 0.088 Uiso 1 1 calc R . .
H36C H 0.2734 0.3689 0.0028 0.088 Uiso 1 1 calc R . .
C29 C 0.4151(2) 0.4271(4) 0.1737(4) 0.082(2) Uani 1 1 d . . .
H29 H 0.4493 0.4274 0.1941 0.098 Uiso 1 1 calc R . .
C31 C 0.3819(3) 0.4926(3) 0.3171(5) 0.087(3) Uani 1 1 d . . .
H31A H 0.4151 0.5094 0.2991 0.130 Uiso 1 1 calc R . .
H31B H 0.3837 0.4917 0.3663 0.130 Uiso 1 1 calc R . .
H31C H 0.3518 0.5178 0.3030 0.130 Uiso 1 1 calc R . .
C28 C 0.4113(3) 0.4260(5) 0.1050(5) 0.100(3) Uani 1 1 d . . .
H28 H 0.4427 0.4246 0.0782 0.120 Uiso 1 1 calc R . .
O7' O 0.0510(6) 0.2625(7) -0.0909(7) 0.120(6) Uiso 0.555(19) 1 d P A 1
C73 C -0.0231(4) 0.2491(5) -0.1589(5) 0.102(3) Uiso 1 1 d D A .
H73A H -0.0503 0.2738 -0.1821 0.122 Uiso 1 1 calc R . .
H73B H -0.0187 0.2105 -0.1835 0.122 Uiso 1 1 calc R . .
C74 C 0.0282(4) 0.2820(5) -0.1556(6) 0.120(4) Uiso 1 1 d D . .
H74A H 0.0225 0.3263 -0.1563 0.144 Uiso 1 1 calc R A 1
H74B H 0.0518 0.2706 -0.1934 0.144 Uiso 1 1 calc R A 1
C72 C -0.0389(5) 0.2377(6) -0.0892(5) 0.132(4) Uiso 1 1 d D . .
H72A H -0.0587 0.1992 -0.0850 0.158 Uiso 1 1 calc R A 1
H72B H -0.0612 0.2710 -0.0714 0.158 Uiso 1 1 calc R A 1
C71' C 0.0142(8) 0.2347(10) -0.0541(10) 0.103(6) Uiso 0.555(19) 1 d P A 1
H71A H 0.0115 0.2543 -0.0095 0.123 Uiso 0.555(19) 1 calc PR A 1
H71B H 0.0245 0.1919 -0.0473 0.123 Uiso 0.555(19) 1 calc PR A 1
C76 C 0.0467(5) 0.0957(5) 0.1319(6) 0.128(4) Uiso 1 1 d D . .
H76A H 0.0703 0.0631 0.1483 0.154 Uiso 1 1 calc R B 1
H76B H 0.0436 0.1264 0.1679 0.154 Uiso 1 1 calc R B 1
O7 O 0.0209(9) 0.3109(10) -0.0924(8) 0.152(10) Uiso 0.445(19) 1 d PD A 2
C71 C -0.0025(15) 0.2691(17) -0.0458(11) 0.177(16) Uiso 0.445(19) 1 d PD A 2
H71C H -0.0214 0.2903 -0.0091 0.212 Uiso 0.445(19) 1 calc PR A 2
H71D H 0.0245 0.2415 -0.0265 0.212 Uiso 0.445(19) 1 calc PR A 2
C77 C 0.0705(9) 0.1235(15) 0.0726(9) 0.144(9) Uiso 0.65(4) 1 d PD C 1
H77A H 0.0656 0.1678 0.0746 0.173 Uiso 0.65(4) 1 calc PR C 1
H77B H 0.1092 0.1150 0.0718 0.173 Uiso 0.65(4) 1 calc PR C 1
C78 C 0.0460(7) 0.1000(19) 0.0124(10) 0.155(10) Uiso 0.65(4) 1 d PD C 1
H78A H 0.0664 0.0662 -0.0075 0.186 Uiso 0.65(4) 1 calc PR C 1
H78B H 0.0395 0.1317 -0.0217 0.186 Uiso 0.65(4) 1 calc PR C 1
O8 O -0.0035(6) 0.0798(8) 0.0457(7) 0.281(8) Uiso 1 1 d D . .
C75 C -0.0052(5) 0.0712(7) 0.1180(7) 0.170(6) Uiso 1 1 d D C .
H75A H -0.0341 0.0946 0.1395 0.204 Uiso 1 1 calc R . .
H75B H -0.0081 0.0280 0.1307 0.204 Uiso 1 1 calc R . .
C102 C 0.0778(9) 0.088(2) 0.0710(9) 0.099(12) Uiso 0.35(4) 1 d PD C 2
H10D H 0.1076 0.0603 0.0800 0.119 Uiso 0.35(4) 1 calc PR C 2
H10E H 0.0932 0.1279 0.0583 0.119 Uiso 0.35(4) 1 calc PR C 2
C103 C 0.0464(7) 0.0651(18) 0.0147(12) 0.092(11) Uiso 0.35(4) 1 d PD C 2
H10F H 0.0526 0.0875 -0.0277 0.110 Uiso 0.35(4) 1 calc PR C 2
H10G H 0.0512 0.0212 0.0074 0.110 Uiso 0.35(4) 1 calc PR C 2

loop_
_atom_site_aniso_label
_atom_site_aniso_U_11
_atom_site_aniso_U_22
_atom_site_aniso_U_33
_atom_site_aniso_U_23
_atom_site_aniso_U_13
_atom_site_aniso_U_12
Eu1 0.02612(11) 0.01847(10) 0.01892(11) 0.00084(7) -0.00062(8) 0.00208(7)
O2 0.0359(16) 0.0198(14) 0.0342(17) 0.0004(12) 0.0001(13) 0.0036(12)
O3 0.0284(15) 0.0306(15) 0.0265(16) 0.0016(13) -0.0012(12) 0.0022(12)
O6 0.0305(16) 0.0387(18) 0.0298(17) 0.0025(14) 0.0067(13) 0.0033(13)
O1 0.0336(16) 0.0272(15) 0.0262(16) -0.0012(12) -0.0074(12) 0.0044(12)
C13 0.036(2) 0.024(2) 0.027(2) 0.0025(17) -0.0078(19) 0.0065(17)
C18 0.034(2) 0.0214(19) 0.044(3) 0.0049(19) -0.005(2) 0.0057(17)
O4 0.0352(16) 0.0246(15) 0.0307(17) -0.0047(12) 0.0050(13) -0.0020(12)
C2 0.029(2) 0.037(2) 0.023(2) -0.0017(18) -0.0012(17) 0.0028(18)
C17 0.038(2) 0.027(2) 0.058(3) 0.004(2) -0.006(2) 0.0018(19)
C48 0.047(3) 0.046(3) 0.040(3) 0.000(2) 0.015(2) 0.001(2)
O5 0.058(2) 0.049(2) 0.0275(18) -0.0026(16) -0.0107(16) 0.0202(18)
C3 0.029(2) 0.054(3) 0.020(2) -0.003(2) -0.0010(17) 0.003(2)
C14 0.036(2) 0.025(2) 0.036(3) 0.0023(19) -0.0053(19) 0.0056(17)
C6 0.026(2) 0.030(2) 0.034(2) 0.0089(18) -0.0010(17) -0.0015(17)
C4 0.031(2) 0.062(3) 0.024(2) 0.012(2) -0.0029(18) 0.004(2)
C11 0.038(2) 0.025(2) 0.050(3) 0.003(2) -0.007(2) 0.0030(18)
C5 0.028(2) 0.041(3) 0.039(3) 0.018(2) -0.0017(19) 0.0035(19)
C1 0.027(2) 0.029(2) 0.023(2) 0.0033(17) -0.0032(16) 0.0013(16)
C8 0.042(3) 0.034(2) 0.033(3) -0.009(2) -0.008(2) 0.009(2)
C38 0.058(3) 0.030(2) 0.055(4) -0.008(2) 0.014(3) 0.005(2)
C40 0.041(3) 0.028(2) 0.048(3) -0.004(2) 0.006(2) -0.0044(19)
C39 0.067(3) 0.028(2) 0.036(3) -0.002(2) 0.008(2) -0.006(2)
C16 0.044(3) 0.024(2) 0.056(3) -0.006(2) -0.014(2) 0.0026(19)
C45 0.028(2) 0.048(3) 0.054(3) 0.004(2) 0.007(2) 0.000(2)
C12 0.063(4) 0.025(2) 0.075(4) 0.003(3) 0.004(3) -0.006(2)
C15 0.043(3) 0.030(2) 0.045(3) -0.005(2) -0.005(2) 0.013(2)
C23 0.041(3) 0.028(2) 0.054(3) 0.004(2) 0.008(2) 0.000(2)
C37 0.047(3) 0.032(2) 0.051(3) -0.008(2) 0.016(2) 0.003(2)
C47 0.060(3) 0.046(3) 0.046(3) -0.007(3) 0.021(3) -0.011(3)
C7 0.060(4) 0.057(4) 0.052(4) -0.024(3) -0.011(3) 0.020(3)
C46 0.042(3) 0.058(4) 0.079(5) -0.010(3) 0.026(3) -0.002(3)
C35 0.048(3) 0.046(3) 0.024(2) 0.005(2) 0.009(2) 0.007(2)
C20 0.043(3) 0.025(2) 0.046(3) 0.003(2) 0.003(2) 0.0058(19)
C21 0.039(3) 0.034(3) 0.058(3) -0.001(2) -0.001(2) 0.005(2)
C25 0.033(2) 0.029(2) 0.045(3) 0.011(2) 0.008(2) 0.0048(18)
C9 0.056(3) 0.040(3) 0.052(3) 0.005(2) -0.007(3) 0.006(2)
C30 0.031(2) 0.052(3) 0.067(4) 0.025(3) 0.004(2) 0.002(2)
C32 0.036(3) 0.041(3) 0.065(4) 0.009(3) -0.011(2) -0.001(2)
C34 0.052(3) 0.039(3) 0.034(3) 0.005(2) 0.000(2) 0.005(2)
C26 0.044(3) 0.050(3) 0.048(3) 0.014(3) 0.015(2) 0.008(2)
C41 0.081(5) 0.091(5) 0.040(3) -0.030(3) -0.036(3) 0.038(4)
C22 0.040(3) 0.051(3) 0.081(5) 0.003(3) 0.013(3) -0.001(2)
C10 0.057(3) 0.046(3) 0.059(4) -0.010(3) 0.010(3) 0.003(3)
C24 0.075(4) 0.064(4) 0.053(4) 0.011(3) 0.015(3) 0.008(3)
C19 0.056(3) 0.040(3) 0.048(3) 0.004(2) 0.012(3) 0.015(2)
C42 0.070(5) 0.184(10) 0.038(4) -0.033(5) -0.027(3) 0.060(6)
C33 0.049(4) 0.085(5) 0.080(5) 0.024(4) -0.025(3) 0.017(3)
C43 0.071(5) 0.092(6) 0.089(6) 0.042(5) -0.009(4) 0.023(4)
C27 0.065(4) 0.105(6) 0.057(4) 0.038(4) 0.028(3) 0.020(4)
C44 0.116(6) 0.065(4) 0.052(4) 0.017(3) -0.014(4) 0.036(4)
C36 0.091(5) 0.051(3) 0.034(3) 0.003(3) 0.007(3) 0.016(3)
C29 0.027(3) 0.121(7) 0.096(6) 0.042(5) 0.005(3) 0.004(3)
C31 0.087(5) 0.055(4) 0.118(7) 0.015(4) -0.043(5) -0.012(4)
C28 0.051(4) 0.152(8) 0.096(7) 0.054(6) 0.041(4) 0.019(5)

loop_
_atom_type_symbol
_atom_type_description
_atom_type_scat_dispersion_real
_atom_type_scat_dispersion_imag
_atom_type_scat_source
C C 0.0033 0.0016 'International Tables Vol C Tables 4.2.6.8 and 6.1.1.4'
H H 0.0000 0.0000 'International Tables Vol C Tables 4.2.6.8 and 6.1.1.4'
O O 0.0106 0.0060 'International Tables Vol C Tables 4.2.6.8 and 6.1.1.4'
Eu Eu -0.1578 3.6682 'International Tables Vol C Tables 4.2.6.8 and 6.1.1.4'

loop_
_geom_angle_atom_site_label_1
_geom_angle_atom_site_label_2
_geom_angle_atom_site_label_3
_geom_angle
O3 Eu1 O2 102.45(11)
O3 Eu1 O1 103.35(11)
O2 Eu1 O1 102.46(11)
O3 Eu1 O5 92.43(12)
O2 Eu1 O5 82.69(12)
O1 Eu1 O5 161.73(12)
O3 Eu1 O6 162.52(11)
O2 Eu1 O6 90.24(11)
O1 Eu1 O6 85.26(11)
O5 Eu1 O6 77.14(12)
O3 Eu1 O4 86.89(10)
O2 Eu1 O4 161.65(11)
O1 Eu1 O4 90.46(11)
O5 Eu1 O4 81.15(11)
O6 Eu1 O4 77.75(10)
C13 O2 Eu1 163.3(3)
C25 O3 Eu1 162.8(3)
C45 O6 C48 108.4(4)
C45 O6 Eu1 121.4(3)
C48 O6 Eu1 129.7(3)
C1 O1 Eu1 165.6(3)
O2 C13 C14 120.1(4)
O2 C13 C18 119.4(4)
C14 C13 C18 120.5(4)
C17 C18 C13 118.3(5)
C17 C18 C23 120.0(4)
C13 C18 C23 121.7(4)
C37 O4 C40 108.9(3)
C37 O4 Eu1 131.0(3)
C40 O4 Eu1 119.0(2)
C3 C2 C1 118.9(4)
C3 C2 C8 121.7(4)
C1 C2 C8 119.3(4)
C16 C17 C18 121.4(5)
O6 C48 C47 105.9(4)
C41 O5 C44 108.7(5)
C41 O5 Eu1 126.5(4)
C44 O5 Eu1 123.2(4)
C4 C3 C2 121.7(5)
C15 C14 C13 118.8(4)
C15 C14 C20 121.8(4)
C13 C14 C20 119.4(4)
C5 C6 C1 118.3(4)
C5 C6 C11 121.6(4)
C1 C6 C11 120.1(4)
C5 C4 C3 119.2(4)
C10 C11 C6 110.8(4)
C10 C11 C12 110.0(4)
C6 C11 C12 112.9(4)
C4 C5 C6 122.2(4)
O1 C1 C6 120.2(4)
O1 C1 C2 120.1(4)
C6 C1 C2 119.7(4)
C2 C8 C7 114.2(4)
C2 C8 C9 110.3(4)
C7 C8 C9 109.6(5)
C37 C38 C39 103.4(4)
O4 C40 C39 105.6(4)
C40 C39 C38 102.4(4)
C17 C16 C15 119.7(5)
O6 C45 C46 105.2(5)
C14 C15 C16 121.4(5)
C18 C23 C22 112.9(5)
C18 C23 C24 111.1(4)
C22 C23 C24 110.8(5)
O4 C37 C38 105.7(4)
C46 C47 C48 101.9(4)
C47 C46 C45 102.6(5)
C26 C35 C34 109.8(5)
C26 C35 C36 114.8(5)
C34 C35 C36 109.3(4)
C19 C20 C14 114.7(4)
C19 C20 C21 111.4(4)
C14 C20 C21 109.5(4)
O3 C25 C30 120.3(5)
O3 C25 C26 119.5(4)
C30 C25 C26 120.2(5)
C25 C30 C29 118.1(6)
C25 C30 C32 121.0(5)
C29 C30 C32 120.9(5)
C30 C32 C33 113.0(5)
C30 C32 C31 111.4(5)
C33 C32 C31 110.9(5)
C27 C26 C25 118.6(6)
C27 C26 C35 121.9(6)
C25 C26 C35 119.4(4)
O5 C41 C42 103.7(6)
C43 C42 C41 105.6(6)
C44 C43 C42 104.4(6)
C28 C27 C26 121.9(7)
C43 C44 O5 103.9(6)
C28 C29 C30 121.6(6)
C29 C28 C27 119.5(6)
C71' O7' C74 110.4(13)
C72 C73 C74 106.2(9)
O7 C74 C73 98.5(12)
O7 C74 O7' 53.8(10)
C73 C74 O7' 103.4(10)
C71 C72 C73 108.2(13)
C71 C72 C71' 34.9(18)
C73 C72 C71' 101.9(11)
O7' C71' C72 109.7(15)
C75 C76 C102 106.4(14)
C75 C76 C77 112.0(13)
C102 C76 C77 31.9(15)
C74 O7 C71 109.6(18)
O7 C71 C72 100.6(16)
C78 C77 C76 110.3(15)
C77 C78 O8 95.4(15)
C103 O8 C75 115.0(18)
C103 O8 C78 30.8(15)
C75 O8 C78 120.6(15)
C76 C75 O8 96.6(12)
C76 C102 C103 113.0(17)
O8 C103 C102 93.4(17)

loop_
_geom_bond_atom_site_label_1
_geom_bond_atom_site_label_2
_geom_bond_distance
Eu1 O3 2.157(3)
Eu1 O2 2.158(3)
Eu1 O1 2.161(3)
Eu1 O5 2.481(3)
Eu1 O6 2.502(3)
Eu1 O4 2.515(3)
O2 C13 1.342(5)
O3 C25 1.337(5)
O6 C45 1.443(6)
O6 C48 1.455(6)
O1 C1 1.339(5)
C13 C14 1.405(6)
C13 C18 1.410(6)
C18 C17 1.406(6)
C18 C23 1.515(7)
O4 C37 1.457(5)
O4 C40 1.462(5)
C2 C3 1.390(6)
C2 C1 1.417(6)
C2 C8 1.508(6)
C17 C16 1.376(8)
C48 C47 1.517(7)
O5 C41 1.450(7)
O5 C44 1.468(7)
C3 C4 1.377(7)
C14 C15 1.393(6)
C14 C20 1.523(6)
C6 C5 1.392(6)
C6 C1 1.418(6)
C6 C11 1.513(7)
C4 C5 1.378(7)
C11 C10 1.516(7)
C11 C12 1.529(7)
C8 C7 1.525(7)
C8 C9 1.532(8)
C38 C37 1.510(7)
C38 C39 1.518(8)
C40 C39 1.492(7)
C16 C15 1.382(7)
C45 C46 1.503(8)
C23 C22 1.535(7)
C23 C24 1.525(8)
C47 C46 1.490(9)
C35 C26 1.504(8)
C35 C34 1.531(7)
C35 C36 1.544(7)
C20 C19 1.527(7)
C20 C21 1.530(7)
C25 C30 1.398(7)
C25 C26 1.417(8)
C30 C29 1.407(8)
C30 C32 1.512(9)
C32 C33 1.532(7)
C32 C31 1.525(9)
C26 C27 1.382(8)
C41 C42 1.548(9)
C42 C43 1.508(12)
C43 C44 1.451(11)
C27 C28 1.368(11)
C29 C28 1.372(12)
O7' C71' 1.33(2)
O7' C74 1.472(16)
C73 C72 1.464(8)
C73 C74 1.480(8)
C74 O7 1.421(9)
C72 C71 1.437(10)
C72 C71' 1.51(2)
C76 C75 1.438(7)
C76 C102 1.450(10)
C76 C77 1.458(9)
O7 C71 1.435(10)
C77 C78 1.443(10)
C78 O8 1.476(10)
O8 C103 1.433(10)
O8 C75 1.452(7)
C102 C103 1.463(10)
